data_4112090
loop_
_publ_author_name
'Chunming Cui'
'Marilyn M. Olmstead'
'James C. Fettinger'
'Geoffrey H. Spikes'
'Philip P. Power'

_publ_section_title
;
 Reactions of the Heavier Group 14 Element Alkyne Analogues Ar'EEAr' (Ar'
 = C6H3-2,6(C6H3-2,6-Pri2)2; E = Ge, Sn) with Unsaturated Molecules:
 Probing the Character of the EE Multiple Bonds
;
_journal_name_full 'Journal of the American Chemical Society'
_journal_page_first 17530
_journal_page_last 17541
_journal_paper_doi 10.1021/ja055372s
_journal_volume 127
_journal_year 2005
_chemical_formula_moiety 'C136 H148 Ge4 N12, 2.25 C4H10O'
_chemical_formula_sum 'C147 H170.5 Ge4 N12 O2.25'
_chemical_formula_weight 2431.81
_chemical_name_systematic
;
 ?
;
_space_group_IT_number 14
_symmetry_cell_setting monoclinic
_symmetry_space_group_name_Hall '-P 2yn'
_symmetry_space_group_name_H-M 'P 1 21/n 1'
_atom_sites_solution_hydrogens geom
_atom_sites_solution_primary direct
_atom_sites_solution_secondary difmap
_audit_creation_method SHELXL-97
_cell_angle_alpha 90.00
_cell_angle_beta 102.0570(10)
_cell_angle_gamma 90.00
_cell_formula_units_Z 4
_cell_length_a 19.3869(9)
_cell_length_b 29.4879(13)
_cell_length_c 25.0943(11)
_cell_measurement_reflns_used 7153
_cell_measurement_temperature 90(2)
_cell_measurement_theta_max 23.70
_cell_measurement_theta_min 2.24
_cell_volume 14029.4(11)
_computing_cell_refinement 'SAINT (7.06a) (Bruker, 2004)'
_computing_data_collection 'Apex2 (1.0.27) Bruker, 2004)'
_computing_data_reduction 'SAINT (7.06a) (Bruker, 2004)'
_computing_molecular_graphics 'SHELXTL 5.1, XP (Sheldrick, 1994)'
_computing_publication_material SHELXL97
_computing_structure_refinement 'SHELXL-97 (Sheldrick, 1997)'
_computing_structure_solution 'SHELXS-97 (Sheldrick, 1990)'
_diffrn_ambient_temperature 90(2)
_diffrn_measured_fraction_theta_full 0.999
_diffrn_measured_fraction_theta_max 0.999
_diffrn_measurement_device_type 'Bruker SMART APEXII'
_diffrn_measurement_method '\w and \f'
_diffrn_radiation_monochromator graphite
_diffrn_radiation_source 'fine-focus sealed tube'
_diffrn_radiation_type MoK\a
_diffrn_radiation_wavelength 0.71073
_diffrn_reflns_av_R_equivalents 0.0712
_diffrn_reflns_av_sigmaI/netI 0.0609
_diffrn_reflns_limit_h_max 23
_diffrn_reflns_limit_h_min -23
_diffrn_reflns_limit_k_max 35
_diffrn_reflns_limit_k_min -35
_diffrn_reflns_limit_l_max 29
_diffrn_reflns_limit_l_min -29
_diffrn_reflns_number 96096
_diffrn_reflns_theta_full 25.00
_diffrn_reflns_theta_max 25.00
_diffrn_reflns_theta_min 1.66
_exptl_absorpt_coefficient_mu 0.902
_exptl_absorpt_correction_T_max 0.8857
_exptl_absorpt_correction_T_min 0.8424
_exptl_absorpt_correction_type 'empirical, SADABS (multi-scan)'
_exptl_absorpt_process_details 'SADABS 2.10 (Sheldrick, 2003)'
_exptl_crystal_colour 'Pale Yellow'
_exptl_crystal_density_diffrn 1.151
_exptl_crystal_density_meas 0
_exptl_crystal_description Block
_exptl_crystal_F_000 5130
_exptl_crystal_size_max 0.20
_exptl_crystal_size_mid 0.15
_exptl_crystal_size_min 0.14
_refine_diff_density_max 0.856
_refine_diff_density_min -1.053
_refine_diff_density_rms 0.072
_refine_ls_extinction_method none
_refine_ls_goodness_of_fit_ref 1.083
_refine_ls_hydrogen_treatment constr
_refine_ls_matrix_type full
_refine_ls_number_parameters 1617
_refine_ls_number_reflns 24669
_refine_ls_number_restraints 195
_refine_ls_restrained_S_all 1.091
_refine_ls_R_factor_all 0.1017
_refine_ls_R_factor_gt 0.0633
_refine_ls_shift/su_max 0.002
_refine_ls_shift/su_mean 0.000
_refine_ls_structure_factor_coef Fsqd
_refine_ls_weighting_details 'calc w=1/[\s^2^(Fo^2^)+(0.1001P)^2^+1.4654P] where P=(Fo^2^+2Fc^2^)/3'
_refine_ls_weighting_scheme calc
_refine_ls_wR_factor_gt 0.1647
_refine_ls_wR_factor_ref 0.1814
_reflns_number_gt 15875
_reflns_number_total 24669
_reflns_threshold_expression >2sigma(I)
_cod_data_source_file ja055372ssi20050805_073544.cif
_cod_data_source_block 1232ffmi
_cod_original_sg_symbol_H-M 'P 21/n'
_cod_original_formula_sum 'C147 H170.50 Ge4 N12 O2.25'
_cod_database_code 4112090

loop_
_symmetry_equiv_pos_as_xyz
'x, y, z'
'-x+1/2, y+1/2, -z+1/2'
'-x, -y, -z'
'x-1/2, -y-1/2, z-1/2'

loop_
_atom_site_label
_atom_site_type_symbol
_atom_site_fract_x
_atom_site_fract_y
_atom_site_fract_z
_atom_site_U_iso_or_equiv
_atom_site_adp_type
_atom_site_occupancy
_atom_site_symmetry_multiplicity
_atom_site_calc_flag
_atom_site_refinement_flags
_atom_site_disorder_assembly
_atom_site_disorder_group
Ge1 Ge 0.71749(2) 0.602944(16) -0.000876(19) 0.03636(13) Uani 1 1 d . . .
Ge2 Ge 0.96595(3) 0.794115(17) 0.14176(2) 0.04160(14) Uani 1 1 d . . .
Ge3 Ge 0.97413(2) 0.590257(17) 0.26404(2) 0.03952(14) Uani 1 1 d . . .
Ge4 Ge 0.60689(3) 0.675343(19) 0.20740(2) 0.04553(15) Uani 1 1 d D . .
C1 C 0.6518(2) 0.57777(15) -0.06146(17) 0.0359(10) Uani 1 1 d . . .
C2 C 0.6766(2) 0.54255(16) -0.09089(18) 0.0390(11) Uani 1 1 d . . .
C3 C 0.6280(3) 0.52083(17) -0.1308(2) 0.0470(12) Uani 1 1 d . . .
H3A H 0.6435 0.4975 -0.1516 0.056 Uiso 1 1 calc R . .
C4 C 0.5573(2) 0.53236(17) -0.1412(2) 0.0456(12) Uani 1 1 d . . .
H4A H 0.5246 0.5161 -0.1678 0.055 Uiso 1 1 calc R . .
C5 C 0.5343(2) 0.56739(15) -0.11307(18) 0.0389(11) Uani 1 1 d . . .
H5A H 0.4858 0.5754 -0.1211 0.047 Uiso 1 1 calc R . .
C6 C 0.5801(2) 0.59096(15) -0.07377(18) 0.0370(10) Uani 1 1 d . . .
C7 C 0.7524(2) 0.52934(16) -0.07890(19) 0.0413(11) Uani 1 1 d . . .
C8 C 0.7748(2) 0.49103(16) -0.04573(19) 0.0411(11) Uani 1 1 d . . .
C9 C 0.8461(2) 0.48023(17) -0.0350(2) 0.0476(12) Uani 1 1 d . . .
H9A H 0.8623 0.4550 -0.0124 0.057 Uiso 1 1 calc R . .
C10 C 0.8940(2) 0.50512(17) -0.0564(2) 0.0477(12) Uani 1 1 d . . .
H10A H 0.9425 0.4972 -0.0479 0.057 Uiso 1 1 calc R . .
C11 C 0.8717(2) 0.54153(17) -0.0901(2) 0.0483(12) Uani 1 1 d . . .
H11A H 0.9052 0.5581 -0.1050 0.058 Uiso 1 1 calc R . .
C12 C 0.8010(2) 0.55445(16) -0.1028(2) 0.0437(12) Uani 1 1 d . . .
C13 C 0.7231(2) 0.46034(16) -0.0258(2) 0.0442(12) Uani 1 1 d . . .
H13A H 0.6794 0.4783 -0.0257 0.053 Uiso 1 1 calc R . .
C14 C 0.7494(3) 0.44193(17) 0.0311(2) 0.0510(13) Uani 1 1 d . . .
H14A H 0.7695 0.4667 0.0555 0.077 Uiso 1 1 calc R . .
H14B H 0.7857 0.4189 0.0304 0.077 Uiso 1 1 calc R . .
H14C H 0.7100 0.4282 0.0442 0.077 Uiso 1 1 calc R . .
C15 C 0.7026(3) 0.41997(18) -0.0654(2) 0.0550(14) Uani 1 1 d . . .
H15A H 0.6801 0.4314 -0.1015 0.082 Uiso 1 1 calc R . .
H15B H 0.6697 0.4001 -0.0517 0.082 Uiso 1 1 calc R . .
H15C H 0.7451 0.4028 -0.0681 0.082 Uiso 1 1 calc R . .
C16 C 0.7769(3) 0.59062(17) -0.1453(2) 0.0492(13) Uani 1 1 d . . .
H16A H 0.7296 0.6017 -0.1410 0.059 Uiso 1 1 calc R . .
C17 C 0.8259(3) 0.63142(19) -0.1412(2) 0.0655(16) Uani 1 1 d . . .
H17A H 0.8299 0.6458 -0.1055 0.098 Uiso 1 1 calc R . .
H17B H 0.8067 0.6533 -0.1699 0.098 Uiso 1 1 calc R . .
H17C H 0.8726 0.6215 -0.1455 0.098 Uiso 1 1 calc R . .
C18 C 0.7681(3) 0.5690(2) -0.2016(2) 0.0660(16) Uani 1 1 d . . .
H18A H 0.7291 0.5472 -0.2068 0.099 Uiso 1 1 calc R . .
H18B H 0.8117 0.5533 -0.2045 0.099 Uiso 1 1 calc R . .
H18C H 0.7577 0.5926 -0.2296 0.099 Uiso 1 1 calc R . .
C19 C 0.5534(2) 0.63124(15) -0.04670(18) 0.0361(10) Uani 1 1 d . . .
C20 C 0.5550(2) 0.67389(16) -0.0706(2) 0.0429(11) Uani 1 1 d . . .
C21 C 0.5318(2) 0.71052(18) -0.0447(2) 0.0494(12) Uani 1 1 d . . .
H21A H 0.5338 0.7400 -0.0596 0.059 Uiso 1 1 calc R . .
C22 C 0.5056(3) 0.70554(18) 0.0024(2) 0.0528(13) Uani 1 1 d . . .
H22A H 0.4888 0.7311 0.0189 0.063 Uiso 1 1 calc R . .
C23 C 0.5043(2) 0.66319(18) 0.0249(2) 0.0463(12) Uani 1 1 d . . .
H23A H 0.4868 0.6598 0.0573 0.056 Uiso 1 1 calc R . .
C24 C 0.5279(2) 0.62518(16) 0.00151(19) 0.0394(11) Uani 1 1 d . . .
C25 C 0.5818(3) 0.68151(17) -0.1226(2) 0.0469(12) Uani 1 1 d . . .
H25A H 0.5855 0.6510 -0.1393 0.056 Uiso 1 1 calc R . .
C26 C 0.6558(3) 0.70229(19) -0.1111(2) 0.0584(14) Uani 1 1 d . . .
H26A H 0.6877 0.6833 -0.0849 0.088 Uiso 1 1 calc R . .
H26B H 0.6541 0.7328 -0.0959 0.088 Uiso 1 1 calc R . .
H26C H 0.6730 0.7041 -0.1451 0.088 Uiso 1 1 calc R . .
C27 C 0.5312(3) 0.7096(2) -0.1645(2) 0.0671(16) Uani 1 1 d . . .
H27A H 0.4848 0.6950 -0.1725 0.101 Uiso 1 1 calc R . .
H27B H 0.5494 0.7119 -0.1980 0.101 Uiso 1 1 calc R . .
H27C H 0.5269 0.7401 -0.1499 0.101 Uiso 1 1 calc R . .
C28 C 0.5253(2) 0.57834(16) 0.02709(19) 0.0427(11) Uani 1 1 d . . .
H28A H 0.5643 0.5598 0.0177 0.051 Uiso 1 1 calc R . .
C29 C 0.5359(3) 0.57945(19) 0.08874(19) 0.0516(13) Uani 1 1 d . . .
H29A H 0.5771 0.5981 0.1039 0.077 Uiso 1 1 calc R . .
H29B H 0.5434 0.5485 0.1031 0.077 Uiso 1 1 calc R . .
H29C H 0.4939 0.5924 0.0990 0.077 Uiso 1 1 calc R . .
C30 C 0.4559(2) 0.55501(18) 0.0025(2) 0.0515(13) Uani 1 1 d . . .
H30A H 0.4514 0.5520 -0.0369 0.077 Uiso 1 1 calc R . .
H30B H 0.4166 0.5732 0.0100 0.077 Uiso 1 1 calc R . .
H30C H 0.4549 0.5249 0.0188 0.077 Uiso 1 1 calc R . .
C31 C 0.9717(2) 0.83553(16) 0.07905(19) 0.0412(11) Uani 1 1 d . . .
C32 C 0.9993(2) 0.82616(17) 0.03186(19) 0.0448(12) Uani 1 1 d . . .
C33 C 1.0121(3) 0.86167(17) -0.0009(2) 0.0513(13) Uani 1 1 d . . .
H33A H 1.0302 0.8550 -0.0324 0.062 Uiso 1 1 calc R . .
C34 C 0.9998(3) 0.90595(19) 0.0105(2) 0.0549(14) Uani 1 1 d . . .
H34A H 1.0097 0.9295 -0.0127 0.066 Uiso 1 1 calc R . .
C35 C 0.9728(3) 0.91630(17) 0.05593(19) 0.0484(12) Uani 1 1 d . . .
H35A H 0.9637 0.9469 0.0640 0.058 Uiso 1 1 calc R . .
C36 C 0.9590(2) 0.88118(16) 0.09014(18) 0.0411(11) Uani 1 1 d . . .
C37 C 1.0182(3) 0.77945(18) 0.0177(2) 0.0520(14) Uani 1 1 d . . .
C38 C 0.9710(3) 0.75532(18) -0.0233(2) 0.0586(15) Uani 1 1 d . . .
C39 C 0.9909(4) 0.7117(2) -0.0362(3) 0.0717(18) Uani 1 1 d . . .
H39A H 0.9598 0.6942 -0.0626 0.086 Uiso 1 1 calc R . .
C40 C 1.0548(5) 0.6941(2) -0.0111(3) 0.079(2) Uani 1 1 d . . .
H40A H 1.0676 0.6647 -0.0210 0.095 Uiso 1 1 calc R . .
C41 C 1.1010(4) 0.7178(2) 0.0282(3) 0.077(2) Uani 1 1 d . . .
H41A H 1.1450 0.7048 0.0448 0.092 Uiso 1 1 calc R . .
C42 C 1.0829(3) 0.76148(19) 0.0437(2) 0.0606(15) Uani 1 1 d . . .
C43 C 0.9010(3) 0.7745(2) -0.0507(2) 0.0657(16) Uani 1 1 d . . .
H43A H 0.9038 0.8083 -0.0475 0.079 Uiso 1 1 calc R . .
C44 C 0.8417(4) 0.7582(3) -0.0232(3) 0.105(3) Uani 1 1 d . . .
H44A H 0.8525 0.7670 0.0153 0.157 Uiso 1 1 calc R . .
H44B H 0.8378 0.7251 -0.0261 0.157 Uiso 1 1 calc R . .
H44C H 0.7970 0.7720 -0.0414 0.157 Uiso 1 1 calc R . .
C45 C 0.8813(4) 0.7624(3) -0.1112(3) 0.111(3) Uani 1 1 d . . .
H45A H 0.9217 0.7682 -0.1281 0.166 Uiso 1 1 calc R . .
H45B H 0.8412 0.7809 -0.1290 0.166 Uiso 1 1 calc R . .
H45C H 0.8686 0.7302 -0.1152 0.166 Uiso 1 1 calc R . .
C46 C 1.1340(3) 0.7884(2) 0.0860(3) 0.0759(18) Uani 1 1 d . . .
H46A H 1.1064 0.8130 0.0993 0.091 Uiso 1 1 calc R . .
C47 C 1.1689(4) 0.7605(3) 0.1357(3) 0.099(2) Uani 1 1 d . . .
H47A H 1.1325 0.7464 0.1520 0.149 Uiso 1 1 calc R . .
H47B H 1.1983 0.7804 0.1625 0.149 Uiso 1 1 calc R . .
H47C H 1.1984 0.7369 0.1245 0.149 Uiso 1 1 calc R . .
C48 C 1.1892(4) 0.8113(3) 0.0594(4) 0.114(3) Uani 1 1 d . . .
H48A H 1.2195 0.8308 0.0862 0.171 Uiso 1 1 calc R . .
H48B H 1.1655 0.8297 0.0285 0.171 Uiso 1 1 calc R . .
H48C H 1.2181 0.7881 0.0467 0.171 Uiso 1 1 calc R . .
C49 C 0.9369(3) 0.89248(15) 0.14279(19) 0.0420(11) Uani 1 1 d . . .
C50 C 0.9879(3) 0.89671(16) 0.19078(19) 0.0453(12) Uani 1 1 d . . .
C51 C 0.9671(3) 0.90483(18) 0.2396(2) 0.0530(13) Uani 1 1 d . . .
H51A H 1.0014 0.9068 0.2726 0.064 Uiso 1 1 calc R . .
C52 C 0.8966(3) 0.91003(18) 0.2402(2) 0.0571(14) Uani 1 1 d . . .
H52A H 0.8827 0.9159 0.2736 0.069 Uiso 1 1 calc R . .
C53 C 0.8460(3) 0.90676(16) 0.1925(2) 0.0488(12) Uani 1 1 d . . .
H53A H 0.7977 0.9103 0.1937 0.059 Uiso 1 1 calc R . .
C54 C 0.8644(3) 0.89840(15) 0.14287(19) 0.0418(11) Uani 1 1 d . . .
C55 C 1.0664(3) 0.89434(18) 0.1905(2) 0.0540(13) Uani 1 1 d . . .
H55A H 1.0714 0.8810 0.1549 0.065 Uiso 1 1 calc R . .
C56 C 1.1081(3) 0.8653(2) 0.2353(3) 0.0728(17) Uani 1 1 d . . .
H56A H 1.0875 0.8349 0.2333 0.109 Uiso 1 1 calc R . .
H56B H 1.1069 0.8789 0.2707 0.109 Uiso 1 1 calc R . .
H56C H 1.1571 0.8633 0.2309 0.109 Uiso 1 1 calc R . .
C57 C 1.0966(3) 0.9435(2) 0.1936(3) 0.0707(17) Uani 1 1 d . . .
H57A H 1.0682 0.9620 0.1647 0.106 Uiso 1 1 calc R . .
H57B H 1.1455 0.9427 0.1890 0.106 Uiso 1 1 calc R . .
H57C H 1.0949 0.9568 0.2292 0.106 Uiso 1 1 calc R . .
C58 C 0.8089(2) 0.89788(16) 0.09037(19) 0.0444(12) Uani 1 1 d . . .
H58A H 0.8274 0.8791 0.0633 0.053 Uiso 1 1 calc R . .
C59 C 0.7961(3) 0.94590(18) 0.0672(2) 0.0564(14) Uani 1 1 d . . .
H59A H 0.8408 0.9589 0.0622 0.085 Uiso 1 1 calc R . .
H59B H 0.7764 0.9648 0.0925 0.085 Uiso 1 1 calc R . .
H59C H 0.7628 0.9447 0.0319 0.085 Uiso 1 1 calc R . .
C60 C 0.7382(3) 0.87736(17) 0.0965(2) 0.0490(12) Uani 1 1 d . . .
H60A H 0.7456 0.8461 0.1098 0.074 Uiso 1 1 calc R . .
H60B H 0.7053 0.8774 0.0611 0.074 Uiso 1 1 calc R . .
H60C H 0.7185 0.8954 0.1225 0.074 Uiso 1 1 calc R . .
C61 C 1.0351(2) 0.53461(16) 0.27161(18) 0.0411(11) Uani 1 1 d . . .
C62 C 1.0159(3) 0.48850(17) 0.2727(2) 0.0472(12) Uani 1 1 d . . .
C63 C 1.0675(3) 0.45559(19) 0.2890(2) 0.0577(14) Uani 1 1 d . . .
H63A H 1.0542 0.4246 0.2890 0.069 Uiso 1 1 calc R . .
C64 C 1.1375(3) 0.46732(19) 0.3053(2) 0.0565(14) Uani 1 1 d . . .
H64A H 1.1720 0.4445 0.3166 0.068 Uiso 1 1 calc R . .
C65 C 1.1575(3) 0.51186(18) 0.3052(2) 0.0487(12) Uani 1 1 d . . .
H65A H 1.2058 0.5198 0.3168 0.058 Uiso 1 1 calc R . .
C66 C 1.1068(2) 0.54599(17) 0.28790(19) 0.0440(12) Uani 1 1 d . . .
C67 C 0.9400(3) 0.47381(16) 0.2608(2) 0.0494(13) Uani 1 1 d . . .
C68 C 0.9080(3) 0.46033(17) 0.2078(2) 0.0502(13) Uani 1 1 d . . .
C69 C 0.8365(3) 0.44928(17) 0.1978(2) 0.0536(13) Uani 1 1 d . . .
H69A H 0.8132 0.4407 0.1620 0.064 Uiso 1 1 calc R . .
C70 C 0.7992(3) 0.45052(19) 0.2386(3) 0.0591(15) Uani 1 1 d . . .
H70A H 0.7505 0.4431 0.2307 0.071 Uiso 1 1 calc R . .
C71 C 0.8314(3) 0.4623(2) 0.2903(3) 0.0658(16) Uani 1 1 d . . .
H71A H 0.8052 0.4621 0.3183 0.079 Uiso 1 1 calc R . .
C72 C 0.9020(3) 0.47445(18) 0.3026(2) 0.0584(14) Uani 1 1 d . . .
C73 C 0.9481(3) 0.4591(2) 0.1606(2) 0.0666(17) Uani 1 1 d . . .
H73A H 0.9990 0.4650 0.1767 0.080 Uiso 1 1 calc R . .
C74 C 0.9232(3) 0.4962(2) 0.1199(3) 0.0734(18) Uani 1 1 d . . .
H74A H 0.9323 0.5258 0.1379 0.110 Uiso 1 1 calc R . .
H74B H 0.8725 0.4928 0.1054 0.110 Uiso 1 1 calc R . .
H74C H 0.9485 0.4942 0.0901 0.110 Uiso 1 1 calc R . .
C75 C 0.9437(3) 0.4125(2) 0.1329(3) 0.084(2) Uani 1 1 d . . .
H75A H 0.9760 0.4117 0.1076 0.126 Uiso 1 1 calc R . .
H75B H 0.8953 0.4073 0.1126 0.126 Uiso 1 1 calc R . .
H75C H 0.9567 0.3889 0.1605 0.126 Uiso 1 1 calc R . .
C76 C 0.9377(4) 0.4869(3) 0.3603(3) 0.089(2) Uani 1 1 d . . .
H76A H 0.9854 0.4992 0.3589 0.106 Uiso 1 1 calc R . .
C77 C 0.8989(6) 0.5237(4) 0.3843(4) 0.160(4) Uani 1 1 d . . .
H77A H 0.8807 0.5463 0.3563 0.241 Uiso 1 1 calc R . .
H77B H 0.9313 0.5383 0.4146 0.241 Uiso 1 1 calc R . .
H77C H 0.8595 0.5102 0.3977 0.241 Uiso 1 1 calc R . .
C78 C 0.9489(5) 0.4450(3) 0.3974(3) 0.143(4) Uani 1 1 d . . .
H78A H 0.9711 0.4209 0.3800 0.215 Uiso 1 1 calc R . .
H78B H 0.9033 0.4344 0.4035 0.215 Uiso 1 1 calc R . .
H78C H 0.9795 0.4530 0.4324 0.215 Uiso 1 1 calc R . .
C79 C 1.1299(2) 0.59459(16) 0.2915(2) 0.0425(11) Uani 1 1 d . . .
C80 C 1.1293(3) 0.61908(18) 0.3395(2) 0.0501(13) Uani 1 1 d . . .
C81 C 1.1523(3) 0.6636(2) 0.3437(2) 0.0620(15) Uani 1 1 d . . .
H81A H 1.1525 0.6801 0.3762 0.074 Uiso 1 1 calc R . .
C82 C 1.1746(3) 0.6840(2) 0.3012(3) 0.0645(16) Uani 1 1 d . . .
H82A H 1.1902 0.7146 0.3045 0.077 Uiso 1 1 calc R . .
C83 C 1.1748(3) 0.66014(19) 0.2528(2) 0.0602(15) Uani 1 1 d . . .
H83A H 1.1903 0.6748 0.2236 0.072 Uiso 1 1 calc R . .
C84 C 1.1524(2) 0.61488(17) 0.2471(2) 0.0491(13) Uani 1 1 d . . .
C85 C 1.1058(3) 0.5973(2) 0.3876(2) 0.0597(14) Uani 1 1 d . . .
H85A H 1.0818 0.5681 0.3750 0.072 Uiso 1 1 calc R . .
C86 C 1.0534(3) 0.6271(2) 0.4098(2) 0.0771(19) Uani 1 1 d . . .
H86A H 1.0143 0.6355 0.3800 0.116 Uiso 1 1 calc R . .
H86B H 1.0774 0.6546 0.4261 0.116 Uiso 1 1 calc R . .
H86C H 1.0351 0.6103 0.4375 0.116 Uiso 1 1 calc R . .
C87 C 1.1677(4) 0.5870(2) 0.4330(3) 0.086(2) Uani 1 1 d . . .
H87A H 1.2015 0.5680 0.4190 0.129 Uiso 1 1 calc R . .
H87B H 1.1514 0.5708 0.4621 0.129 Uiso 1 1 calc R . .
H87C H 1.1906 0.6153 0.4473 0.129 Uiso 1 1 calc R . .
C88 C 1.1539(3) 0.58898(17) 0.1955(2) 0.0466(12) Uani 1 1 d . . .
H88A H 1.1150 0.5661 0.1904 0.056 Uiso 1 1 calc R . .
C89 C 1.2234(3) 0.56302(19) 0.2000(2) 0.0581(14) Uani 1 1 d . . .
H89A H 1.2287 0.5413 0.2301 0.087 Uiso 1 1 calc R . .
H89B H 1.2629 0.5844 0.2069 0.087 Uiso 1 1 calc R . .
H89C H 1.2229 0.5467 0.1659 0.087 Uiso 1 1 calc R . .
C90 C 1.1420(3) 0.61897(19) 0.1442(2) 0.0568(14) Uani 1 1 d . . .
H90A H 1.1014 0.6389 0.1438 0.085 Uiso 1 1 calc R . .
H90B H 1.1328 0.5997 0.1116 0.085 Uiso 1 1 calc R . .
H90C H 1.1841 0.6374 0.1445 0.085 Uiso 1 1 calc R . .
C91 C 0.6152(4) 0.6903(2) 0.2838(3) 0.0310(14) Uani 0.71 1 d PD A 1
C92 C 0.6552(4) 0.7254(2) 0.3132(3) 0.0391(15) Uiso 0.71 1 d P A 1
C93 C 0.6427(4) 0.7392(3) 0.3646(3) 0.0455(18) Uani 0.71 1 d P A 1
H93A H 0.6700 0.7628 0.3845 0.055 Uiso 0.71 1 calc PR A 1
C94 C 0.5908(4) 0.7180(2) 0.3853(3) 0.049(2) Uani 0.71 1 d P A 1
H94A H 0.5810 0.7278 0.4190 0.059 Uiso 0.71 1 calc PR A 1
C95 C 0.5530(4) 0.6827(2) 0.3577(3) 0.0440(16) Uani 0.71 1 d P A 1
H95A H 0.5192 0.6672 0.3734 0.053 Uiso 0.71 1 calc PR A 1
C96 C 0.5637(4) 0.6698(2) 0.3075(3) 0.0388(15) Uani 0.71 1 d P A 1
C97 C 0.7114(3) 0.7509(2) 0.2910(3) 0.0423(16) Uani 0.71 1 d P A 1
C98 C 0.7830(4) 0.7386(2) 0.3094(3) 0.0481(17) Uani 0.71 1 d P A 1
C99 C 0.8328(4) 0.7620(3) 0.2878(3) 0.055(2) Uani 0.71 1 d P A 1
H99A H 0.8810 0.7535 0.2981 0.066 Uiso 0.71 1 calc PR A 1
C100 C 0.8142(5) 0.7970(3) 0.2519(4) 0.068(3) Uani 0.71 1 d P A 1
H10B H 0.8496 0.8132 0.2387 0.082 Uiso 0.71 1 calc PR A 1
C101 C 0.7446(4) 0.8090(3) 0.2349(3) 0.0550(19) Uani 0.71 1 d P A 1
H10C H 0.7328 0.8335 0.2099 0.066 Uiso 0.71 1 calc PR A 1
C102 C 0.6905(4) 0.7863(3) 0.2532(3) 0.0482(18) Uani 0.71 1 d P A 1
C103 C 0.8041(4) 0.6992(3) 0.3487(3) 0.0535(19) Uani 0.71 1 d P A 1
H10D H 0.7639 0.6939 0.3672 0.064 Uiso 0.71 1 calc PR A 1
C104 C 0.8145(6) 0.6564(3) 0.3201(4) 0.101(4) Uani 0.71 1 d P A 1
H10E H 0.8232 0.6314 0.3464 0.152 Uiso 0.71 1 calc PR A 1
H10F H 0.8550 0.6597 0.3027 0.152 Uiso 0.71 1 calc PR A 1
H10G H 0.7721 0.6499 0.2923 0.152 Uiso 0.71 1 calc PR A 1
C105 C 0.8679(6) 0.7097(4) 0.3930(5) 0.109(4) Uiso 0.71 1 d P A 1
H10H H 0.8638 0.7404 0.4068 0.164 Uiso 0.71 1 calc PR A 1
H10I H 0.9107 0.7075 0.3782 0.164 Uiso 0.71 1 calc PR A 1
H10J H 0.8707 0.6878 0.4229 0.164 Uiso 0.71 1 calc PR A 1
C106 C 0.6142(5) 0.7993(2) 0.2325(3) 0.057(2) Uani 0.71 1 d P A 1
H10K H 0.5856 0.7721 0.2381 0.068 Uiso 0.71 1 calc PR A 1
C107 C 0.5969(6) 0.8092(4) 0.1708(4) 0.110(4) Uani 0.71 1 d P A 1
H10L H 0.5458 0.8078 0.1572 0.165 Uiso 0.71 1 calc PR A 1
H10M H 0.6201 0.7867 0.1518 0.165 Uiso 0.71 1 calc PR A 1
H10N H 0.6139 0.8396 0.1642 0.165 Uiso 0.71 1 calc PR A 1
C108 C 0.5907(6) 0.8374(3) 0.2647(5) 0.098(3) Uani 0.71 1 d P A 1
H10O H 0.5964 0.8282 0.3029 0.147 Uiso 0.71 1 calc PR A 1
H10P H 0.5410 0.8444 0.2498 0.147 Uiso 0.71 1 calc PR A 1
H10Q H 0.6194 0.8644 0.2624 0.147 Uiso 0.71 1 calc PR A 1
C109 C 0.5202(4) 0.6293(3) 0.2794(3) 0.056(2) Uani 0.71 1 d P A 1
C110 C 0.5429(4) 0.5878(3) 0.2936(3) 0.0504(19) Uiso 0.71 1 d P A 1
C111 C 0.5007(6) 0.5499(4) 0.2710(4) 0.087(3) Uiso 0.71 1 d P A 1
H11B H 0.5153 0.5199 0.2815 0.105 Uiso 0.71 1 calc PR A 1
C112 C 0.4454(6) 0.5566(4) 0.2378(4) 0.091(3) Uiso 0.71 1 d P A 1
H11C H 0.4155 0.5318 0.2245 0.109 Uiso 0.71 1 calc PR A 1
C113 C 0.4208(7) 0.6128(4) 0.2142(5) 0.105(4) Uiso 0.71 1 d P A 1
H113 H 0.3829 0.6203 0.1850 0.127 Uiso 0.71 1 calc PR A 1
C114 C 0.4602(4) 0.6398(4) 0.2416(4) 0.080(3) Uani 0.71 1 d P A 1
C115 C 0.6044(5) 0.5756(2) 0.3318(4) 0.069(3) Uani 0.71 1 d P A 1
H11F H 0.6356 0.6029 0.3367 0.083 Uiso 0.71 1 calc PR A 1
C116 C 0.6500(6) 0.5355(4) 0.3177(5) 0.089(3) Uani 0.71 1 d PU A 1
H11G H 0.6450 0.5335 0.2781 0.134 Uiso 0.71 1 calc PR A 1
H11H H 0.6339 0.5071 0.3314 0.134 Uiso 0.71 1 calc PR A 1
H11I H 0.6996 0.5406 0.3349 0.134 Uiso 0.71 1 calc PR A 1
C117 C 0.5874(6) 0.5650(3) 0.3897(4) 0.088(3) Uani 0.71 1 d P A 1
H11J H 0.5781 0.5935 0.4071 0.132 Uiso 0.71 1 calc PR A 1
H11K H 0.6278 0.5497 0.4125 0.132 Uiso 0.71 1 calc PR A 1
H11L H 0.5458 0.5454 0.3851 0.132 Uiso 0.71 1 calc PR A 1
C118 C 0.4321(4) 0.6881(4) 0.2258(4) 0.086(3) Uani 0.71 1 d P A 1
H11M H 0.4701 0.7109 0.2387 0.103 Uiso 0.71 1 calc PR A 1
C119 C 0.4081(7) 0.6906(4) 0.1611(5) 0.125(4) Uiso 0.71 1 d P A 1
H11N H 0.4393 0.6716 0.1444 0.188 Uiso 0.71 1 calc PR A 1
H11O H 0.4106 0.7220 0.1491 0.188 Uiso 0.71 1 calc PR A 1
H11P H 0.3595 0.6796 0.1500 0.188 Uiso 0.71 1 calc PR A 1
C120 C 0.3677(6) 0.6986(4) 0.2501(4) 0.107(4) Uani 0.71 1 d P A 1
H12A H 0.3797 0.6937 0.2896 0.161 Uiso 0.71 1 calc PR A 1
H12B H 0.3287 0.6785 0.2338 0.161 Uiso 0.71 1 calc PR A 1
H12C H 0.3535 0.7302 0.2425 0.161 Uiso 0.71 1 calc PR A 1
C1A C 0.6183(9) 0.7017(5) 0.2929(4) 0.0310(14) Uani 0.29 1 d PGD A 2
C2A C 0.6151(7) 0.7471(4) 0.3068(5) 0.059(5) Uani 0.29 1 d PGD A 2
C3A C 0.6117(8) 0.7592(3) 0.3598(5) 0.072(7) Uani 0.29 1 d PGD A 2
H3A1 H 0.6095 0.7903 0.3692 0.086 Uiso 0.29 1 calc PR A 2
C4A C 0.6114(9) 0.7258(4) 0.3988(4) 0.049(2) Uani 0.29 1 d PGD A 2
H4A1 H 0.6090 0.7340 0.4350 0.059 Uiso 0.29 1 calc PR A 2
C5A C 0.6145(7) 0.6803(4) 0.3849(4) 0.059(5) Uiso 0.29 1 d PGD A 2
H5A1 H 0.6143 0.6575 0.4116 0.071 Uiso 0.29 1 calc PR A 2
C6A C 0.6180(8) 0.6683(3) 0.3320(5) 0.057(5) Uani 0.29 1 d PGD A 2
C7A C 0.6148(6) 0.7844(4) 0.2699(4) 0.053(5) Uani 0.29 1 d PGD A 2
C8A C 0.5537(5) 0.7947(4) 0.2319(5) 0.064(6) Uani 0.29 1 d PGD A 2
C9A C 0.5552(5) 0.8273(5) 0.1921(5) 0.069(6) Uani 0.29 1 d PG A 2
H9A1 H 0.5135 0.8343 0.1662 0.083 Uiso 0.29 1 calc PR A 2
C10A C 0.6179(7) 0.8496(4) 0.1904(5) 0.069(6) Uiso 0.29 1 d PGD A 2
H10R H 0.6189 0.8719 0.1632 0.083 Uiso 0.29 1 calc PR A 2
C11A C 0.6790(5) 0.8394(4) 0.2283(6) 0.067(5) Uiso 0.29 1 d PG A 2
H11D H 0.7218 0.8546 0.2271 0.080 Uiso 0.29 1 calc PR A 2
C12A C 0.6775(5) 0.8068(4) 0.2681(5) 0.055(6) Uiso 0.29 1 d PGD A 2
C13A C 0.4835(10) 0.7704(7) 0.2357(8) 0.075(6) Uiso 0.29 1 d PD A 2
H13B H 0.4958 0.7425 0.2583 0.090 Uiso 0.29 1 calc PR A 2
C14A C 0.4387(10) 0.7561(7) 0.1813(7) 0.074(6) Uiso 0.29 1 d PD A 2
H14D H 0.3915 0.7694 0.1771 0.111 Uiso 0.29 1 calc PR A 2
H14E H 0.4350 0.7230 0.1799 0.111 Uiso 0.29 1 calc PR A 2
H14F H 0.4607 0.7668 0.1518 0.111 Uiso 0.29 1 calc PR A 2
C15A C 0.4419(10) 0.8026(7) 0.2664(8) 0.067(5) Uiso 0.29 1 d PD A 2
H15D H 0.4094 0.8211 0.2400 0.100 Uiso 0.29 1 calc PR A 2
H15E H 0.4749 0.8223 0.2907 0.100 Uiso 0.29 1 calc PR A 2
H15F H 0.4150 0.7845 0.2878 0.100 Uiso 0.29 1 calc PR A 2
C16A C 0.7487(9) 0.7984(6) 0.3067(7) 0.059(5) Uiso 0.29 1 d PD A 2
H16B H 0.7432 0.7738 0.3328 0.071 Uiso 0.29 1 calc PR A 2
C17A C 0.8066(12) 0.7856(11) 0.2774(13) 0.090(11) Uiso 0.29 1 d PD A 2
H17D H 0.7939 0.7573 0.2571 0.134 Uiso 0.29 1 calc PR A 2
H17E H 0.8508 0.7813 0.3041 0.134 Uiso 0.29 1 calc PR A 2
H17F H 0.8125 0.8098 0.2520 0.134 Uiso 0.29 1 calc PR A 2
C18A C 0.7738(11) 0.8405(7) 0.3380(9) 0.087(7) Uiso 0.29 1 d PD A 2
H18D H 0.7666 0.8667 0.3134 0.131 Uiso 0.29 1 calc PR A 2
H18E H 0.8241 0.8376 0.3544 0.131 Uiso 0.29 1 calc PR A 2
H18F H 0.7472 0.8449 0.3668 0.131 Uiso 0.29 1 calc PR A 2
C19A C 0.6085(8) 0.6172(4) 0.3187(7) 0.085(7) Uiso 0.29 1 d PGD A 2
C20A C 0.5480(7) 0.5979(6) 0.2873(9) 0.40(7) Uiso 0.29 1 d PGD A 2
C21A C 0.5480(7) 0.5525(6) 0.2722(7) 0.103(9) Uiso 0.29 1 d PG A 2
H21B H 0.5067 0.5394 0.2508 0.124 Uiso 0.29 1 calc PR A 2
C22A C 0.6085(9) 0.5265(4) 0.2886(7) 0.073(6) Uiso 0.29 1 d PG A 2
H22B H 0.6085 0.4955 0.2782 0.087 Uiso 0.29 1 calc PR A 2
C23A C 0.6689(7) 0.5457(5) 0.3200(7) 0.091(3) Uiso 0.29 1 d PGU A 2
H23B H 0.7103 0.5279 0.3311 0.109 Uiso 0.29 1 calc PR A 2
C24A C 0.6690(6) 0.5911(5) 0.3351(5) 0.048(4) Uiso 0.29 1 d PGD A 2
C25A C 0.7341(11) 0.6107(9) 0.3670(9) 0.104(9) Uiso 0.29 1 d PD A 2
H25B H 0.7257 0.6439 0.3714 0.124 Uiso 0.29 1 calc PR A 2
C26A C 0.7970(9) 0.6060(8) 0.3408(8) 0.072(6) Uiso 0.29 1 d PD A 2
H26D H 0.8054 0.5738 0.3348 0.108 Uiso 0.29 1 calc PR A 2
H26E H 0.8387 0.6190 0.3648 0.108 Uiso 0.29 1 calc PR A 2
H26F H 0.7879 0.6220 0.3058 0.108 Uiso 0.29 1 calc PR A 2
C27A C 0.7563(16) 0.5893(12) 0.4258(9) 0.150(13) Uiso 0.29 1 d PD A 2
H27D H 0.7141 0.5833 0.4403 0.225 Uiso 0.29 1 calc PR A 2
H27E H 0.7871 0.6105 0.4499 0.225 Uiso 0.29 1 calc PR A 2
H27F H 0.7816 0.5608 0.4236 0.225 Uiso 0.29 1 calc PR A 2
C28A C 0.4731(15) 0.611(2) 0.2718(14) 0.31(4) Uiso 0.29 1 d PD A 2
H28B H 0.4749 0.6437 0.2604 0.369 Uiso 0.29 1 calc PR A 2
C29A C 0.4247(7) 0.5879(6) 0.2214(5) 0.026(3) Uiso 0.29 1 d PD A 2
H29D H 0.4540 0.5722 0.1999 0.039 Uiso 0.29 1 calc PR A 2
H29E H 0.3960 0.6110 0.1989 0.039 Uiso 0.29 1 calc PR A 2
H29F H 0.3936 0.5660 0.2341 0.039 Uiso 0.29 1 calc PR A 2
C30A C 0.4381(15) 0.6133(12) 0.3214(11) 0.143(12) Uiso 0.29 1 d PD A 2
H30D H 0.4587 0.5900 0.3478 0.214 Uiso 0.29 1 calc PR A 2
H30E H 0.3873 0.6080 0.3096 0.214 Uiso 0.29 1 calc PR A 2
H30F H 0.4461 0.6433 0.3385 0.214 Uiso 0.29 1 calc PR A 2
C121 C 0.8564(3) 0.62712(15) 0.01522(18) 0.0385(11) Uani 1 1 d . . .
N121 N 0.79769(19) 0.63320(13) -0.01071(15) 0.0391(9) Uani 1 1 d . . .
C122 C 0.9239(2) 0.62481(16) 0.04354(19) 0.0400(11) Uani 1 1 d . . .
C123 C 0.9458(2) 0.64857(16) 0.09567(19) 0.0396(11) Uani 1 1 d . . .
C124 C 0.9568(2) 0.69449(17) 0.09963(18) 0.0383(11) Uani 1 1 d . . .
N124 N 0.9663(2) 0.73310(15) 0.10459(16) 0.0469(10) Uani 1 1 d . . .
C125 C 0.9624(2) 0.62424(16) 0.1449(2) 0.0411(11) Uani 1 1 d . . .
N125 N 0.97945(19) 0.60507(13) 0.18619(17) 0.0420(9) Uani 1 1 d . . .
C126 C 0.9734(2) 0.59991(16) 0.0197(2) 0.0441(12) Uani 1 1 d . . .
N126 N 1.0148(2) 0.58121(15) 0.0014(2) 0.0591(12) Uani 1 1 d . . .
C131 C 0.6952(2) 0.68506(18) 0.04679(18) 0.0387(11) Uani 1 1 d . . .
N131 N 0.67980(18) 0.64534(14) 0.03914(14) 0.0377(9) Uani 1 1 d . . .
C132 C 0.7086(2) 0.72806(17) 0.06132(19) 0.0414(11) Uani 1 1 d . . .
C133 C 0.7513(3) 0.73833(17) 0.11705(18) 0.0459(12) Uani 1 1 d . A .
C134 C 0.8113(3) 0.76466(16) 0.12390(18) 0.0413(11) Uani 1 1 d . . .
N134 N 0.8596(2) 0.78856(14) 0.12618(15) 0.0449(10) Uani 1 1 d . . .
C135 C 0.7239(3) 0.7215(2) 0.1593(2) 0.0686(18) Uani 1 1 d . . .
N135 N 0.6948(3) 0.7042(2) 0.18932(18) 0.096(2) Uani 1 1 d . A .
C136 C 0.6797(3) 0.76386(19) 0.0244(2) 0.0515(13) Uani 1 1 d . . .
N136 N 0.6591(3) 0.79330(16) -0.0035(2) 0.0690(14) Uani 1 1 d . . .
C141 C 0.7341(2) 0.54924(15) 0.09212(19) 0.0396(11) Uani 1 1 d . . .
N141 N 0.75394(19) 0.55977(13) 0.05143(15) 0.0409(9) Uani 1 1 d . . .
C142 C 0.7193(2) 0.53695(16) 0.13921(18) 0.0411(11) Uani 1 1 d . . .
C143 C 0.7473(2) 0.56489(17) 0.18821(18) 0.0419(11) Uani 1 1 d . A .
C144 C 0.7030(3) 0.59410(19) 0.20646(19) 0.0518(13) Uani 1 1 d . . .
N144 N 0.6624(2) 0.61730(19) 0.22110(17) 0.0705(15) Uani 1 1 d . A .
C145 C 0.8185(3) 0.56408(15) 0.21310(19) 0.0389(11) Uani 1 1 d . . .
N145 N 0.8776(2) 0.56366(12) 0.23321(16) 0.0401(9) Uani 1 1 d . A .
C146 C 0.6732(3) 0.49884(19) 0.14099(19) 0.0476(12) Uani 1 1 d . . .
N146 N 0.6343(2) 0.46978(17) 0.14365(18) 0.0631(13) Uani 1 1 d . . .
C151 C 0.3379(5) 0.5953(3) 0.3463(4) 0.086(3) Uiso 0.71 1 d PD B 1
H51D H 0.2884 0.6028 0.3451 0.129 Uiso 0.71 1 calc PR B 1
H51E H 0.3418 0.5797 0.3125 0.129 Uiso 0.71 1 calc PR B 1
H51F H 0.3660 0.6231 0.3500 0.129 Uiso 0.71 1 calc PR B 1
C152 C 0.3636(5) 0.5658(3) 0.3923(4) 0.084(3) Uiso 0.71 1 d PD B 1
H52D H 0.4140 0.5590 0.3940 0.100 Uiso 0.71 1 calc PR B 1
H52E H 0.3600 0.5818 0.4263 0.100 Uiso 0.71 1 calc PR B 1
O152 O 0.3255(3) 0.52496(17) 0.3888(2) 0.0623(14) Uiso 0.71 1 d PD B 1
C153 C 0.3497(4) 0.4960(3) 0.4329(3) 0.071(2) Uiso 0.71 1 d PD B 1
H53D H 0.3487 0.5123 0.4673 0.085 Uiso 0.71 1 calc PR B 1
H53E H 0.3992 0.4874 0.4334 0.085 Uiso 0.71 1 calc PR B 1
C154 C 0.3073(7) 0.4556(4) 0.4299(5) 0.100(4) Uiso 0.71 1 d PD B 1
H54D H 0.3311 0.4335 0.4568 0.151 Uiso 0.71 1 calc PR B 1
H54E H 0.3007 0.4426 0.3933 0.151 Uiso 0.71 1 calc PR B 1
H54F H 0.2612 0.4633 0.4378 0.151 Uiso 0.71 1 calc PR B 1
C156 C 1.0008(12) 0.6656(10) 0.5398(13) 0.115(10) Uiso 0.29 1 d PD C 1
H56D H 1.0306 0.6397 0.5542 0.172 Uiso 0.29 1 calc PR C 1
H56E H 1.0204 0.6933 0.5586 0.172 Uiso 0.29 1 calc PR C 1
H56F H 0.9992 0.6687 0.5007 0.172 Uiso 0.29 1 calc PR C 1
C157 C 0.9286(12) 0.6583(9) 0.5488(12) 0.110(9) Uiso 0.29 1 d PD C 1
H57D H 0.9300 0.6493 0.5871 0.132 Uiso 0.29 1 calc PR C 1
H57E H 0.9002 0.6863 0.5408 0.132 Uiso 0.29 1 calc PR C 1
O157 O 0.8995(14) 0.6230(10) 0.5126(13) 0.203(13) Uiso 0.29 1 d PD C 1
C158 C 0.8255(15) 0.6180(12) 0.5098(19) 0.199(19) Uiso 0.29 1 d PD C 1
H58D H 0.7979 0.6393 0.4831 0.239 Uiso 0.29 1 calc PR C 1
H58E H 0.8136 0.6229 0.5458 0.239 Uiso 0.29 1 calc PR C 1
C159 C 0.8128(19) 0.5701(11) 0.4916(17) 0.166(15) Uiso 0.29 1 d PD C 1
H59D H 0.8288 0.5657 0.4575 0.249 Uiso 0.29 1 calc PR C 1
H59E H 0.7623 0.5634 0.4859 0.249 Uiso 0.29 1 calc PR C 1
H59F H 0.8390 0.5498 0.5196 0.249 Uiso 0.29 1 calc PR C 1
C161 C 0.6581(9) 0.3605(7) 0.1200(7) 0.094(4) Uiso 0.47 1 d PD D 1
H61D H 0.6811 0.3643 0.1584 0.141 Uiso 0.47 1 calc PR D 1
H61E H 0.6140 0.3435 0.1174 0.141 Uiso 0.47 1 calc PR D 1
H61F H 0.6476 0.3904 0.1031 0.141 Uiso 0.47 1 calc PR D 1
C162 C 0.7063(9) 0.3349(6) 0.0908(6) 0.097(4) Uiso 0.47 1 d PD D 1
H62D H 0.7503 0.3525 0.0930 0.116 Uiso 0.47 1 calc PR D 1
H62E H 0.7188 0.3055 0.1093 0.116 Uiso 0.47 1 calc PR D 1
O162 O 0.6756(5) 0.3270(3) 0.0362(4) 0.083(3) Uiso 0.47 1 d PD D 1
C163 C 0.7185(12) 0.3037(11) 0.0060(8) 0.136(6) Uiso 0.47 1 d PD D 1
H63D H 0.7346 0.2747 0.0245 0.163 Uiso 0.47 1 calc PR D 1
H63E H 0.7608 0.3222 0.0048 0.163 Uiso 0.47 1 calc PR D 1
C164 C 0.6799(11) 0.2943(7) -0.0501(7) 0.133(7) Uiso 0.47 1 d PDU D 1
H64D H 0.7125 0.2817 -0.0713 0.200 Uiso 0.47 1 calc PR D 1
H64E H 0.6596 0.3226 -0.0671 0.200 Uiso 0.47 1 calc PR D 1
H64F H 0.6421 0.2725 -0.0492 0.200 Uiso 0.47 1 calc PR D 1
C166 C 0.6387(13) 0.3530(10) 0.1115(13) 0.094(4) Uiso 0.30 1 d PD E 3
H66D H 0.6272 0.3792 0.0873 0.141 Uiso 0.30 1 calc PR E 3
H66E H 0.6314 0.3608 0.1479 0.141 Uiso 0.30 1 calc PR E 3
H66F H 0.6080 0.3275 0.0969 0.141 Uiso 0.30 1 calc PR E 3
C167 C 0.7151(11) 0.3397(9) 0.1151(11) 0.097(4) Uiso 0.30 1 d PD E 3
H67D H 0.7421 0.3655 0.1046 0.116 Uiso 0.30 1 calc PR E 3
H67E H 0.7372 0.3305 0.1527 0.116 Uiso 0.30 1 calc PR E 3
O167 O 0.7146(10) 0.3028(6) 0.0785(8) 0.115(6) Uiso 0.30 1 d PD E 3
C168 C 0.716(2) 0.3083(12) 0.0234(11) 0.136(6) Uiso 0.30 1 d PD E 3
H68D H 0.7657 0.3110 0.0191 0.163 Uiso 0.30 1 calc PR E 3
H68E H 0.6909 0.3363 0.0092 0.163 Uiso 0.30 1 calc PR E 3
C169 C 0.682(3) 0.2680(17) -0.0084(14) 0.22(2) Uiso 0.30 1 d PDU E 3
H69D H 0.6603 0.2486 0.0154 0.333 Uiso 0.30 1 calc PR E 3
H69E H 0.7174 0.2506 -0.0223 0.333 Uiso 0.30 1 calc PR E 3
H69F H 0.6453 0.2785 -0.0391 0.333 Uiso 0.30 1 calc PR E 3
C171 C 0.6992(19) 0.2918(10) -0.0029(14) 0.081(10) Uiso 0.24 1 d PD F 2
H71D H 0.7039 0.2785 -0.0377 0.122 Uiso 0.24 1 calc PR F 2
H71E H 0.7435 0.3068 0.0141 0.122 Uiso 0.24 1 calc PR F 2
H71F H 0.6610 0.3142 -0.0092 0.122 Uiso 0.24 1 calc PR F 2
C172 C 0.6828(19) 0.2551(10) 0.0343(10) 0.114(12) Uiso 0.24 1 d PD F 2
H72D H 0.7269 0.2407 0.0540 0.136 Uiso 0.24 1 calc PR F 2
H72E H 0.6577 0.2680 0.0613 0.136 Uiso 0.24 1 calc PR F 2
O172 O 0.6397(12) 0.2227(7) 0.0014(9) 0.108(7) Uiso 0.24 1 d PD F 2
C173 C 0.626(3) 0.1843(13) 0.0321(16) 0.20(2) Uiso 0.24 1 d PD F 2
H73D H 0.6108 0.1944 0.0654 0.235 Uiso 0.24 1 calc PR F 2
H73E H 0.6697 0.1661 0.0432 0.235 Uiso 0.24 1 calc PR F 2
C174 C 0.570(3) 0.1564(17) -0.002(3) 0.26(3) Uiso 0.24 1 d PD F 2
H74D H 0.5447 0.1748 -0.0329 0.392 Uiso 0.24 1 calc PR F 2
H74E H 0.5367 0.1460 0.0196 0.392 Uiso 0.24 1 calc PR F 2
H74F H 0.5913 0.1301 -0.0165 0.392 Uiso 0.24 1 calc PR F 2
C176 C 0.6446(19) 0.1645(12) -0.1937(11) 0.137(14) Uiso 0.25 1 d PD G 2
H17G H 0.6923 0.1717 -0.1986 0.206 Uiso 0.25 1 calc PR G 2
H17H H 0.6170 0.1925 -0.1956 0.206 Uiso 0.25 1 calc PR G 2
H17I H 0.6218 0.1437 -0.2225 0.206 Uiso 0.25 1 calc PR G 2
C177 C 0.6489(12) 0.1427(8) -0.1394(9) 0.070(7) Uiso 0.25 1 d PD G 2
H17J H 0.6552 0.1659 -0.1103 0.083 Uiso 0.25 1 calc PR G 2
H17K H 0.6054 0.1254 -0.1388 0.083 Uiso 0.25 1 calc PR G 2
O177 O 0.7093(14) 0.1127(10) -0.1314(12) 0.181(12) Uiso 0.25 1 d PD G 2
C178 C 0.714(3) 0.0841(18) -0.085(2) 0.25(3) Uiso 0.25 1 d PD G 2
H17L H 0.6738 0.0625 -0.0916 0.294 Uiso 0.25 1 calc PR G 2
H17M H 0.7107 0.1027 -0.0529 0.294 Uiso 0.25 1 calc PR G 2
C179 C 0.782(3) 0.059(2) -0.075(3) 0.22(3) Uiso 0.25 1 d PD G 2
H17N H 0.7721 0.0262 -0.0790 0.335 Uiso 0.25 1 calc PR G 2
H17O H 0.8077 0.0650 -0.0378 0.335 Uiso 0.25 1 calc PR G 2
H17P H 0.8097 0.0685 -0.1011 0.335 Uiso 0.25 1 calc PR G 2

loop_
_atom_site_aniso_label
_atom_site_aniso_U_11
_atom_site_aniso_U_22
_atom_site_aniso_U_33
_atom_site_aniso_U_23
_atom_site_aniso_U_13
_atom_site_aniso_U_12
Ge1 0.0294(2) 0.0467(3) 0.0372(3) 0.0058(2) 0.0165(2) 0.0045(2)
Ge2 0.0421(3) 0.0490(3) 0.0384(3) 0.0035(2) 0.0192(2) -0.0067(2)
Ge3 0.0350(3) 0.0438(3) 0.0422(3) -0.0015(2) 0.0137(2) 0.0025(2)
Ge4 0.0350(3) 0.0599(3) 0.0444(3) 0.0119(2) 0.0145(2) -0.0057(2)
C1 0.037(2) 0.044(3) 0.031(2) 0.001(2) 0.015(2) 0.000(2)
C2 0.035(2) 0.047(3) 0.039(3) 0.002(2) 0.017(2) 0.002(2)
C3 0.046(3) 0.051(3) 0.051(3) 0.000(2) 0.027(2) 0.004(2)
C4 0.039(3) 0.057(3) 0.044(3) 0.000(2) 0.015(2) -0.004(2)
C5 0.033(2) 0.050(3) 0.038(3) 0.009(2) 0.017(2) 0.003(2)
C6 0.030(2) 0.047(3) 0.038(3) 0.007(2) 0.017(2) 0.002(2)
C7 0.036(3) 0.049(3) 0.044(3) -0.005(2) 0.021(2) 0.007(2)
C8 0.033(2) 0.050(3) 0.045(3) -0.011(2) 0.018(2) 0.005(2)
C9 0.041(3) 0.053(3) 0.052(3) -0.004(2) 0.018(2) 0.006(2)
C10 0.029(2) 0.056(3) 0.062(3) -0.007(3) 0.021(2) 0.004(2)
C11 0.039(3) 0.050(3) 0.064(3) -0.003(3) 0.029(2) 0.003(2)
C12 0.043(3) 0.045(3) 0.050(3) -0.007(2) 0.025(2) 0.002(2)
C13 0.038(3) 0.048(3) 0.051(3) 0.003(2) 0.020(2) 0.006(2)
C14 0.045(3) 0.050(3) 0.060(3) 0.002(3) 0.016(3) -0.001(2)
C15 0.048(3) 0.062(3) 0.060(3) -0.002(3) 0.023(3) -0.001(3)
C16 0.043(3) 0.054(3) 0.059(3) 0.002(3) 0.029(2) 0.008(2)
C17 0.076(4) 0.067(4) 0.061(4) 0.006(3) 0.032(3) -0.011(3)
C18 0.075(4) 0.067(4) 0.057(4) 0.003(3) 0.015(3) 0.015(3)
C19 0.027(2) 0.045(3) 0.038(3) 0.004(2) 0.0123(19) 0.0031(19)
C20 0.033(2) 0.049(3) 0.047(3) 0.002(2) 0.009(2) 0.003(2)
C21 0.041(3) 0.050(3) 0.058(3) 0.002(2) 0.013(2) 0.006(2)
C22 0.042(3) 0.057(3) 0.063(3) -0.002(3) 0.021(3) 0.009(2)
C23 0.035(3) 0.066(3) 0.043(3) -0.003(2) 0.021(2) 0.003(2)
C24 0.027(2) 0.048(3) 0.045(3) 0.000(2) 0.013(2) 0.004(2)
C25 0.052(3) 0.044(3) 0.047(3) 0.009(2) 0.015(2) 0.006(2)
C26 0.057(3) 0.067(4) 0.058(3) 0.014(3) 0.028(3) 0.003(3)
C27 0.068(4) 0.086(4) 0.048(3) 0.019(3) 0.012(3) 0.015(3)
C28 0.032(2) 0.056(3) 0.045(3) 0.004(2) 0.019(2) 0.002(2)
C29 0.042(3) 0.076(4) 0.041(3) 0.007(3) 0.018(2) 0.005(3)
C30 0.038(3) 0.068(3) 0.051(3) 0.006(3) 0.016(2) 0.000(2)
C31 0.037(3) 0.051(3) 0.041(3) 0.001(2) 0.020(2) -0.007(2)
C32 0.041(3) 0.056(3) 0.044(3) -0.003(2) 0.024(2) -0.009(2)
C33 0.065(3) 0.055(3) 0.045(3) 0.003(2) 0.036(3) -0.005(3)
C34 0.063(3) 0.063(4) 0.046(3) 0.012(3) 0.028(3) -0.008(3)
C35 0.062(3) 0.044(3) 0.044(3) 0.000(2) 0.022(3) -0.001(2)
C36 0.044(3) 0.048(3) 0.035(3) 0.003(2) 0.018(2) -0.007(2)
C37 0.066(4) 0.053(3) 0.051(3) 0.004(3) 0.043(3) -0.009(3)
C38 0.091(4) 0.052(3) 0.047(3) 0.000(3) 0.048(3) -0.009(3)
C39 0.101(5) 0.066(4) 0.067(4) -0.002(3) 0.061(4) -0.022(4)
C40 0.115(6) 0.053(4) 0.094(5) 0.001(4) 0.078(5) -0.009(4)
C41 0.081(5) 0.066(4) 0.105(5) 0.016(4) 0.065(4) 0.006(4)
C42 0.067(4) 0.055(3) 0.074(4) 0.014(3) 0.048(3) 0.005(3)
C43 0.089(5) 0.059(4) 0.053(3) -0.001(3) 0.023(3) -0.020(3)
C44 0.083(5) 0.156(8) 0.085(5) 0.047(5) 0.037(4) 0.010(5)
C45 0.118(7) 0.145(7) 0.065(5) -0.016(5) 0.012(4) -0.038(6)
C46 0.058(4) 0.071(4) 0.102(5) 0.009(4) 0.026(4) 0.012(3)
C47 0.069(5) 0.113(6) 0.120(6) 0.025(5) 0.033(4) -0.001(4)
C48 0.068(5) 0.106(6) 0.173(9) 0.034(6) 0.035(5) -0.018(4)
C49 0.052(3) 0.038(3) 0.041(3) 0.001(2) 0.022(2) -0.007(2)
C50 0.051(3) 0.047(3) 0.040(3) 0.001(2) 0.013(2) -0.007(2)
C51 0.059(3) 0.062(3) 0.036(3) -0.002(2) 0.008(2) -0.007(3)
C52 0.076(4) 0.063(4) 0.036(3) -0.002(2) 0.019(3) -0.001(3)
C53 0.058(3) 0.050(3) 0.045(3) -0.003(2) 0.024(3) -0.004(2)
C54 0.050(3) 0.039(3) 0.041(3) -0.007(2) 0.020(2) -0.009(2)
C55 0.053(3) 0.060(3) 0.049(3) -0.001(3) 0.012(3) -0.009(3)
C56 0.060(4) 0.067(4) 0.084(4) 0.012(3) -0.002(3) -0.014(3)
C57 0.059(4) 0.082(4) 0.072(4) 0.015(3) 0.017(3) -0.012(3)
C58 0.047(3) 0.052(3) 0.038(3) -0.009(2) 0.018(2) -0.007(2)
C59 0.053(3) 0.063(4) 0.049(3) 0.001(3) 0.002(3) -0.010(3)
C60 0.049(3) 0.052(3) 0.050(3) -0.010(2) 0.018(2) -0.004(2)
C61 0.038(3) 0.051(3) 0.035(3) -0.003(2) 0.010(2) 0.002(2)
C62 0.046(3) 0.047(3) 0.049(3) 0.001(2) 0.011(2) 0.004(2)
C63 0.055(3) 0.051(3) 0.066(4) 0.002(3) 0.008(3) 0.001(3)
C64 0.051(3) 0.055(3) 0.062(4) -0.003(3) 0.008(3) 0.010(3)
C65 0.036(3) 0.060(3) 0.050(3) -0.005(3) 0.007(2) 0.003(2)
C66 0.040(3) 0.055(3) 0.038(3) -0.003(2) 0.011(2) 0.006(2)
C67 0.039(3) 0.043(3) 0.065(4) 0.009(3) 0.010(3) 0.003(2)
C68 0.038(3) 0.050(3) 0.064(4) -0.005(3) 0.014(3) 0.008(2)
C69 0.043(3) 0.053(3) 0.064(4) 0.007(3) 0.010(3) -0.002(2)
C70 0.041(3) 0.061(4) 0.077(4) 0.018(3) 0.016(3) -0.006(3)
C71 0.058(4) 0.076(4) 0.071(4) 0.019(3) 0.030(3) -0.010(3)
C72 0.065(4) 0.057(3) 0.056(4) 0.011(3) 0.020(3) -0.009(3)
C73 0.032(3) 0.096(5) 0.073(4) -0.035(4) 0.014(3) -0.003(3)
C74 0.068(4) 0.087(5) 0.076(4) -0.014(4) 0.040(3) -0.018(3)
C75 0.070(4) 0.089(5) 0.092(5) -0.028(4) 0.014(4) 0.022(4)
C76 0.088(5) 0.119(6) 0.066(4) 0.013(4) 0.032(4) -0.034(4)
C77 0.213(12) 0.182(11) 0.101(7) -0.044(7) 0.064(8) -0.020(9)
C78 0.164(9) 0.175(9) 0.074(6) 0.044(6) -0.013(6) -0.047(7)
C79 0.030(2) 0.048(3) 0.049(3) -0.006(2) 0.005(2) 0.004(2)
C80 0.040(3) 0.056(3) 0.050(3) -0.009(3) 0.001(2) 0.004(2)
C81 0.057(3) 0.068(4) 0.061(4) -0.016(3) 0.012(3) -0.007(3)
C82 0.050(3) 0.052(3) 0.091(5) -0.018(3) 0.011(3) 0.000(3)
C83 0.046(3) 0.064(4) 0.075(4) -0.002(3) 0.022(3) -0.002(3)
C84 0.034(3) 0.051(3) 0.064(3) -0.006(3) 0.012(2) -0.001(2)
C85 0.062(4) 0.073(4) 0.043(3) -0.009(3) 0.006(3) 0.001(3)
C86 0.068(4) 0.109(5) 0.060(4) -0.015(4) 0.027(3) -0.011(4)
C87 0.090(5) 0.103(5) 0.059(4) -0.007(4) 0.004(4) 0.008(4)
C88 0.041(3) 0.050(3) 0.053(3) -0.003(2) 0.019(2) 0.000(2)
C89 0.048(3) 0.063(4) 0.070(4) -0.007(3) 0.029(3) 0.006(3)
C90 0.037(3) 0.073(4) 0.064(4) -0.002(3) 0.019(3) -0.003(3)
C91 0.035(3) 0.025(4) 0.039(3) -0.006(3) 0.023(3) -0.001(3)
C93 0.048(5) 0.046(5) 0.047(4) -0.009(4) 0.019(4) -0.015(4)
C94 0.060(6) 0.045(4) 0.052(4) -0.018(3) 0.032(4) -0.024(3)
C95 0.050(4) 0.046(4) 0.043(4) 0.003(3) 0.025(3) 0.002(3)
C96 0.041(4) 0.044(4) 0.037(4) -0.003(3) 0.019(3) 0.000(3)
C97 0.046(4) 0.047(4) 0.038(4) -0.007(3) 0.017(3) -0.013(3)
C98 0.047(4) 0.055(4) 0.048(4) -0.014(3) 0.022(3) -0.008(3)
C99 0.042(4) 0.076(6) 0.050(5) -0.014(4) 0.016(4) -0.022(4)
C100 0.069(6) 0.076(6) 0.069(6) -0.005(5) 0.034(5) -0.029(5)
C101 0.072(6) 0.051(4) 0.048(4) -0.003(3) 0.026(4) -0.018(4)
C102 0.052(4) 0.049(4) 0.049(4) -0.001(4) 0.023(4) -0.008(3)
C103 0.041(4) 0.063(5) 0.059(5) 0.000(4) 0.016(4) 0.002(3)
C104 0.117(9) 0.079(7) 0.088(7) -0.029(6) -0.023(6) 0.032(6)
C106 0.076(6) 0.039(4) 0.064(5) 0.000(4) 0.031(5) -0.006(4)
C107 0.110(9) 0.142(11) 0.079(8) 0.028(7) 0.022(7) 0.048(8)
C108 0.099(8) 0.084(7) 0.111(9) -0.035(6) 0.021(6) 0.011(6)
C109 0.044(4) 0.104(7) 0.026(4) -0.011(4) 0.019(3) -0.026(4)
C114 0.038(5) 0.116(8) 0.099(7) -0.039(7) 0.049(5) -0.028(5)
C115 0.119(8) 0.025(4) 0.084(6) -0.002(4) 0.070(6) 0.002(4)
C116 0.092(3) 0.088(3) 0.090(3) -0.001(2) 0.023(2) 0.000(2)
C117 0.133(9) 0.067(6) 0.089(7) 0.006(5) 0.078(7) 0.017(6)
C118 0.034(4) 0.161(10) 0.062(6) 0.010(6) 0.014(4) 0.008(5)
C120 0.104(8) 0.148(10) 0.088(8) -0.013(7) 0.063(7) 0.010(7)
C1A 0.035(3) 0.025(4) 0.039(3) -0.006(3) 0.023(3) -0.001(3)
C2A 0.094(15) 0.043(11) 0.054(12) 0.022(9) 0.045(11) 0.012(11)
C3A 0.070(16) 0.091(19) 0.053(13) 0.015(13) 0.011(11) 0.043(14)
C4A 0.060(6) 0.045(4) 0.052(4) -0.018(3) 0.032(4) -0.024(3)
C6A 0.074(14) 0.057(12) 0.043(11) -0.025(9) 0.022(10) 0.018(10)
C7A 0.078(14) 0.037(10) 0.061(12) 0.002(9) 0.056(11) 0.023(9)
C8A 0.063(13) 0.060(13) 0.082(15) 0.016(11) 0.045(12) 0.029(11)
C9A 0.089(17) 0.062(13) 0.063(14) 0.018(11) 0.029(12) 0.013(12)
C121 0.046(3) 0.037(3) 0.041(3) 0.009(2) 0.028(2) 0.005(2)
N121 0.030(2) 0.051(2) 0.041(2) 0.0029(18) 0.0173(18) 0.0069(18)
C122 0.030(2) 0.045(3) 0.049(3) 0.005(2) 0.018(2) 0.005(2)
C123 0.029(2) 0.048(3) 0.045(3) 0.010(2) 0.016(2) 0.005(2)
C124 0.029(2) 0.049(3) 0.042(3) 0.003(2) 0.018(2) 0.000(2)
N124 0.055(3) 0.050(3) 0.042(2) 0.004(2) 0.024(2) 0.000(2)
C125 0.026(2) 0.041(3) 0.060(3) -0.002(3) 0.017(2) 0.002(2)
N125 0.035(2) 0.044(2) 0.049(3) 0.007(2) 0.0141(19) 0.0026(18)
C126 0.032(3) 0.048(3) 0.054(3) 0.004(2) 0.013(2) 0.000(2)
N126 0.038(2) 0.060(3) 0.085(3) -0.005(2) 0.026(2) 0.008(2)
C131 0.029(2) 0.060(4) 0.031(3) 0.008(2) 0.0167(19) 0.005(2)
N131 0.032(2) 0.048(2) 0.037(2) 0.0036(18) 0.0154(17) 0.0053(18)
C132 0.038(3) 0.049(3) 0.041(3) 0.002(2) 0.018(2) -0.003(2)
C133 0.045(3) 0.064(3) 0.033(3) 0.001(2) 0.019(2) -0.014(2)
C134 0.046(3) 0.049(3) 0.033(3) 0.005(2) 0.019(2) -0.002(2)
N134 0.044(2) 0.058(3) 0.037(2) 0.0048(19) 0.0196(19) -0.007(2)
C135 0.069(4) 0.102(5) 0.040(3) -0.009(3) 0.021(3) -0.048(3)
N135 0.092(4) 0.165(6) 0.035(3) -0.004(3) 0.020(3) -0.086(4)
C136 0.058(3) 0.051(3) 0.046(3) -0.005(3) 0.013(3) -0.004(3)
N136 0.084(4) 0.051(3) 0.066(3) 0.004(3) 0.001(3) -0.003(3)
C141 0.031(2) 0.044(3) 0.047(3) -0.002(2) 0.013(2) 0.000(2)
N141 0.039(2) 0.046(2) 0.043(2) 0.0061(18) 0.0193(19) 0.0047(18)
C142 0.034(2) 0.055(3) 0.039(3) 0.009(2) 0.018(2) 0.007(2)
C143 0.034(3) 0.060(3) 0.036(3) 0.004(2) 0.018(2) 0.010(2)
C144 0.046(3) 0.079(4) 0.031(3) 0.003(3) 0.011(2) 0.014(3)
N144 0.056(3) 0.119(4) 0.036(2) -0.006(3) 0.009(2) 0.038(3)
C145 0.046(3) 0.039(3) 0.039(3) 0.002(2) 0.027(2) 0.003(2)
N145 0.034(2) 0.043(2) 0.047(2) -0.0032(18) 0.0175(19) 0.0038(18)
C146 0.037(3) 0.068(4) 0.040(3) 0.014(2) 0.013(2) 0.000(3)
N146 0.052(3) 0.080(3) 0.056(3) 0.020(2) 0.007(2) -0.016(3)

loop_
_atom_type_symbol
_atom_type_description
_atom_type_scat_dispersion_real
_atom_type_scat_dispersion_imag
_atom_type_scat_source
C C 0.0033 0.0016 'International Tables Vol C Tables 4.2.6.8 and 6.1.1.4'
H H 0.0000 0.0000 'International Tables Vol C Tables 4.2.6.8 and 6.1.1.4'
N N 0.0061 0.0033 'International Tables Vol C Tables 4.2.6.8 and 6.1.1.4'
O O 0.0106 0.0060 'International Tables Vol C Tables 4.2.6.8 and 6.1.1.4'
Ge Ge 0.1547 1.8001 'International Tables Vol C Tables 4.2.6.8 and 6.1.1.4'

loop_
_geom_angle_atom_site_label_1
_geom_angle_atom_site_label_2
_geom_angle_atom_site_label_3
_geom_angle
N131 Ge1 N121 100.64(16)
N131 Ge1 N141 102.41(16)
N121 Ge1 N141 102.59(16)
N131 Ge1 C1 114.89(17)
N121 Ge1 C1 121.15(17)
N141 Ge1 C1 112.72(18)
C31 Ge2 N134 96.80(17)
C31 Ge2 N124 99.95(17)
N134 Ge2 N124 86.57(16)
C61 Ge3 N125 96.88(17)
C61 Ge3 N145 101.43(17)
N125 Ge3 N145 86.80(15)
C91 Ge4 N144 95.3(2)
C91 Ge4 N135 103.0(3)
N144 Ge4 N135 87.2(3)
C91 Ge4 C1A 7.2(5)
N144 Ge4 C1A 100.8(4)
N135 Ge4 C1A 98.5(4)
C6 C1 C2 120.9(4)
C6 C1 Ge1 121.8(3)
C2 C1 Ge1 117.2(3)
C3 C2 C1 117.7(4)
C3 C2 C7 121.4(4)
C1 C2 C7 121.0(4)
C2 C3 C4 121.5(4)
C5 C4 C3 120.1(5)
C6 C5 C4 121.3(4)
C5 C6 C1 118.5(4)
C5 C6 C19 119.4(4)
C1 C6 C19 122.1(4)
C8 C7 C12 120.8(4)
C8 C7 C2 119.8(4)
C12 C7 C2 119.4(4)
C9 C8 C7 117.9(4)
C9 C8 C13 120.1(4)
C7 C8 C13 121.9(4)
C10 C9 C8 121.8(5)
C9 C10 C11 120.3(4)
C10 C11 C12 121.3(4)
C11 C12 C7 117.8(4)
C11 C12 C16 119.8(4)
C7 C12 C16 122.0(4)
C8 C13 C14 114.3(4)
C8 C13 C15 110.4(4)
C14 C13 C15 108.7(4)
C12 C16 C17 114.4(4)
C12 C16 C18 108.5(4)
C17 C16 C18 110.0(4)
C20 C19 C24 121.7(4)
C20 C19 C6 118.3(4)
C24 C19 C6 120.0(4)
C21 C20 C19 117.5(4)
C21 C20 C25 119.5(4)
C19 C20 C25 123.0(4)
C20 C21 C22 122.0(5)
C23 C22 C21 119.2(5)
C22 C23 C24 121.7(4)
C23 C24 C19 117.8(4)
C23 C24 C28 120.7(4)
C19 C24 C28 121.5(4)
C20 C25 C27 112.7(4)
C20 C25 C26 111.9(4)
C27 C25 C26 110.8(4)
C29 C28 C30 110.0(4)
C29 C28 C24 113.5(4)
C30 C28 C24 110.0(4)
C36 C31 C32 117.5(4)
C36 C31 Ge2 112.7(3)
C32 C31 Ge2 128.6(4)
C33 C32 C31 119.5(5)
C33 C32 C37 118.3(4)
C31 C32 C37 122.1(4)
C34 C33 C32 122.5(4)
C33 C34 C35 119.6(5)
C34 C35 C36 119.6(5)
C35 C36 C31 121.4(4)
C35 C36 C49 119.8(4)
C31 C36 C49 118.5(4)
C42 C37 C38 122.0(5)
C42 C37 C32 119.0(5)
C38 C37 C32 118.9(5)
C39 C38 C37 117.6(6)
C39 C38 C43 120.4(6)
C37 C38 C43 122.0(5)
C40 C39 C38 120.5(7)
C39 C40 C41 121.8(6)
C40 C41 C42 120.0(7)
C37 C42 C41 118.1(6)
C37 C42 C46 121.4(5)
C41 C42 C46 120.5(6)
C38 C43 C45 112.5(6)
C38 C43 C44 111.5(5)
C45 C43 C44 108.5(6)
C42 C46 C47 113.8(6)
C42 C46 C48 109.9(6)
C47 C46 C48 111.2(6)
C50 C49 C54 120.8(4)
C50 C49 C36 119.7(4)
C54 C49 C36 119.5(4)
C51 C50 C49 119.5(5)
C51 C50 C55 119.1(5)
C49 C50 C55 121.4(4)
C52 C51 C50 120.0(5)
C51 C52 C53 120.6(5)
C52 C53 C54 121.4(5)
C53 C54 C49 117.6(5)
C53 C54 C58 120.9(4)
C49 C54 C58 121.4(4)
C56 C55 C50 113.8(4)
C56 C55 C57 110.7(5)
C50 C55 C57 108.7(4)
C54 C58 C59 110.5(4)
C54 C58 C60 113.8(4)
C59 C58 C60 109.0(4)
C66 C61 C62 118.3(4)
C66 C61 Ge3 111.1(3)
C62 C61 Ge3 129.5(3)
C63 C62 C61 120.0(5)
C63 C62 C67 118.1(4)
C61 C62 C67 121.7(4)
C64 C63 C62 121.0(5)
C65 C64 C63 120.2(5)
C64 C65 C66 120.3(5)
C61 C66 C65 120.2(5)
C61 C66 C79 120.7(4)
C65 C66 C79 119.0(4)
C68 C67 C72 121.0(5)
C68 C67 C62 119.4(5)
C72 C67 C62 119.6(5)
C69 C68 C67 117.6(5)
C69 C68 C73 119.7(5)
C67 C68 C73 122.7(4)
C70 C69 C68 121.2(5)
C71 C70 C69 120.6(5)
C70 C71 C72 120.9(5)
C71 C72 C67 118.6(5)
C71 C72 C76 120.7(5)
C67 C72 C76 120.7(5)
C74 C73 C75 111.3(5)
C74 C73 C68 111.1(4)
C75 C73 C68 112.3(5)
C72 C76 C77 112.9(7)
C72 C76 C78 111.3(6)
C77 C76 C78 110.6(7)
C80 C79 C84 121.2(5)
C80 C79 C66 119.1(4)
C84 C79 C66 119.7(4)
C81 C80 C79 119.5(5)
C81 C80 C85 119.1(5)
C79 C80 C85 121.4(5)
C82 C81 C80 120.4(5)
C81 C82 C83 120.8(5)
C84 C83 C82 120.5(5)
C83 C84 C79 117.7(5)
C83 C84 C88 120.5(5)
C79 C84 C88 121.8(4)
C87 C85 C80 111.3(5)
C87 C85 C86 109.1(5)
C80 C85 C86 112.2(5)
C84 C88 C89 111.3(4)
C84 C88 C90 113.6(4)
C89 C88 C90 109.0(4)
C96 C91 C92 117.4(6)
C96 C91 Ge4 113.7(5)
C92 C91 Ge4 127.4(5)
C91 C92 C93 120.4(6)
C91 C92 C97 122.2(6)
C93 C92 C97 117.4(6)
C94 C93 C92 119.4(6)
C95 C94 C93 120.5(7)
C96 C95 C94 120.4(6)
C95 C96 C91 121.8(6)
C95 C96 C109 117.4(6)
C91 C96 C109 120.6(5)
C102 C97 C98 122.2(6)
C102 C97 C92 119.0(6)
C98 C97 C92 118.8(6)
C99 C98 C97 117.4(7)
C99 C98 C103 121.2(7)
C97 C98 C103 121.3(6)
C100 C99 C98 121.6(8)
C99 C100 C101 120.4(8)
C100 C101 C102 121.9(8)
C101 C102 C97 116.5(7)
C101 C102 C106 120.8(7)
C97 C102 C106 122.7(6)
C104 C103 C105 110.9(7)
C104 C103 C98 112.3(7)
C105 C103 C98 112.9(7)
C108 C106 C102 112.8(7)
C108 C106 C107 111.7(8)
C102 C106 C107 112.7(7)
C110 C109 C114 125.4(8)
C110 C109 C96 118.2(7)
C114 C109 C96 116.4(8)
C109 C110 C115 127.1(7)
C109 C110 C111 119.0(8)
C115 C110 C111 113.8(8)
C112 C111 C110 119.3(11)
C111 C112 C113 120.4(10)
C114 C113 C112 109.1(11)
C113 C114 C109 126.0(12)
C113 C114 C118 108.2(11)
C109 C114 C118 125.9(8)
C110 C115 C116 118.5(8)
C110 C115 C117 111.4(7)
C116 C115 C117 107.1(7)
C120 C118 C114 110.9(8)
C120 C118 C119 107.9(8)
C114 C118 C119 108.4(9)
C2A C1A C6A 120.0
C2A C1A Ge4 124.9(7)
C6A C1A Ge4 114.4(7)
C1A C2A C3A 120.0
C1A C2A C7A 124.8(10)
C3A C2A C7A 115.2(10)
C2A C3A C4A 120.0
C5A C4A C3A 120.0
C4A C5A C6A 120.0
C5A C6A C1A 120.0
C5A C6A C19A 115.3(11)
C1A C6A C19A 123.9(11)
C8A C7A C12A 120.0
C8A C7A C2A 119.8(10)
C12A C7A C2A 119.8(10)
C9A C8A C7A 120.0
C9A C8A C13A 120.7(11)
C7A C8A C13A 119.2(11)
C8A C9A C10A 120.0
C11A C10A C9A 120.0
C12A C11A C10A 120.0
C11A C12A C7A 120.0
C11A C12A C16A 114.4(11)
C7A C12A C16A 125.6(11)
C14A C13A C15A 110.9(15)
C14A C13A C8A 114.6(15)
C15A C13A C8A 107.5(14)
C18A C16A C17A 105.6(16)
C18A C16A C12A 110.6(14)
C17A C16A C12A 113.3(16)
C20A C19A C24A 120.0
C20A C19A C6A 124.7(11)
C24A C19A C6A 114.9(11)
C19A C20A C21A 120.0
C19A C20A C28A 135(2)
C21A C20A C28A 104(2)
C22A C21A C20A 120.0
C21A C22A C23A 120.0
C22A C23A C24A 120.0
C23A C24A C19A 120.0
C23A C24A C25A 118.7(14)
C19A C24A C25A 121.3(14)
C24A C25A C26A 114.1(18)
C24A C25A C27A 112.8(19)
C26A C25A C27A 106.3(18)
C20A C28A C30A 112(3)
C20A C28A C29A 119(3)
C30A C28A C29A 112(3)
N121 C121 C122 174.1(5)
C121 N121 Ge1 125.7(3)
C121 C122 C126 117.6(4)
C121 C122 C123 120.7(4)
C126 C122 C123 121.6(4)
C124 C123 C125 115.9(4)
C124 C123 C122 123.3(4)
C125 C123 C122 120.7(4)
N124 C124 C123 178.0(5)
C124 N124 Ge2 155.2(4)
N125 C125 C123 176.7(5)
C125 N125 Ge3 154.1(4)
N126 C126 C122 177.4(5)
N131 C131 C132 172.2(4)
C131 N131 Ge1 128.9(3)
C131 C132 C136 119.7(4)
C131 C132 C133 119.1(4)
C136 C132 C133 121.1(4)
C135 C133 C134 124.0(5)
C135 C133 C132 114.8(4)
C134 C133 C132 121.1(4)
N134 C134 C133 175.0(5)
C134 N134 Ge2 146.7(4)
N135 C135 C133 170.8(6)
C135 N135 Ge4 151.3(5)
N136 C136 C132 177.1(6)
N141 C141 C142 174.0(5)
C141 N141 Ge1 129.3(3)
C141 C142 C146 119.5(4)
C141 C142 C143 118.5(4)
C146 C142 C143 121.9(4)
C144 C143 C145 119.7(5)
C144 C143 C142 118.8(4)
C145 C143 C142 121.3(4)
N144 C144 C143 176.3(6)
C144 N144 Ge4 145.3(5)
N145 C145 C143 179.2(5)
C145 N145 Ge3 156.6(4)
N146 C146 C142 176.6(6)
O152 C152 C151 111.9(8)
C153 O152 C152 112.8(6)
O152 C153 C154 111.7(8)
O157 C157 C156 105.8(18)
C157 O157 C158 112(2)
O157 C158 C159 102(2)
O162 C162 C161 112.4(12)
C162 O162 C163 115.4(13)
O162 C163 C164 111.3(16)
O167 C167 C166 106.4(13)
C168 O167 C167 124(2)
O167 C168 C169 109.5(17)
O172 C172 C171 107.5(15)
C172 O172 C173 111.9(19)
O172 C173 C174 108.6(17)
O177 C177 C176 106.2(18)
C178 O177 C177 113(2)
O177 C178 C179 110(2)

loop_
_geom_bond_atom_site_label_1
_geom_bond_atom_site_label_2
_geom_bond_distance
Ge1 N131 1.847(4)
Ge1 N121 1.853(4)
Ge1 N141 1.859(4)
Ge1 C1 1.917(4)
Ge2 C31 2.013(5)
Ge2 N134 2.023(4)
Ge2 N124 2.027(4)
Ge3 C61 2.008(5)
Ge3 N125 2.025(4)
Ge3 N145 2.027(4)
Ge4 C91 1.942(6)
Ge4 N144 2.012(5)
Ge4 N135 2.040(5)
Ge4 C1A 2.249(9)
C1 C6 1.415(6)
C1 C2 1.415(6)
C2 C3 1.381(7)
C2 C7 1.488(6)
C3 C4 1.384(6)
C4 C5 1.377(6)
C5 C6 1.370(6)
C6 C19 1.513(6)
C7 C8 1.417(7)
C7 C12 1.425(6)
C8 C9 1.389(6)
C8 C13 1.511(6)
C9 C10 1.376(7)
C10 C11 1.379(7)
C11 C12 1.394(6)
C12 C16 1.512(7)
C13 C14 1.514(7)
C13 C15 1.548(7)
C16 C17 1.522(7)
C16 C18 1.526(7)
C19 C20 1.397(6)
C19 C24 1.410(6)
C20 C21 1.384(7)
C20 C25 1.519(6)
C21 C22 1.388(7)
C22 C23 1.373(7)
C23 C24 1.386(6)
C24 C28 1.528(6)
C25 C27 1.524(7)
C25 C26 1.531(7)
C28 C29 1.518(6)
C28 C30 1.523(6)
C31 C36 1.407(6)
C31 C32 1.424(6)
C32 C33 1.385(7)
C32 C37 1.487(7)
C33 C34 1.368(7)
C34 C35 1.384(7)
C35 C36 1.406(6)
C36 C49 1.509(6)
C37 C42 1.391(8)
C37 C38 1.417(8)
C38 C39 1.400(8)
C38 C43 1.498(8)
C39 C40 1.371(9)
C40 C41 1.375(10)
C41 C42 1.411(8)
C42 C46 1.517(9)
C43 C45 1.528(8)
C43 C44 1.536(8)
C46 C47 1.529(9)
C46 C48 1.532(9)
C49 C50 1.396(7)
C49 C54 1.417(6)
C50 C51 1.388(7)
C50 C55 1.524(7)
C51 C52 1.378(7)
C52 C53 1.384(7)
C53 C54 1.386(6)
C54 C58 1.517(7)
C55 C56 1.506(7)
C55 C57 1.560(8)
C58 C59 1.532(7)
C58 C60 1.535(6)
C61 C66 1.406(6)
C61 C62 1.412(7)
C62 C63 1.393(7)
C62 C67 1.502(7)
C63 C64 1.377(7)
C64 C65 1.370(7)
C65 C66 1.410(7)
C66 C79 1.498(7)
C67 C68 1.402(7)
C67 C72 1.403(7)
C68 C69 1.395(7)
C68 C73 1.547(7)
C69 C70 1.373(7)
C70 C71 1.361(8)
C71 C72 1.385(7)
C72 C76 1.513(9)
C73 C74 1.506(9)
C73 C75 1.534(8)
C76 C77 1.514(11)
C76 C78 1.536(10)
C79 C80 1.407(7)
C79 C84 1.412(7)
C80 C81 1.382(7)
C80 C85 1.519(7)
C81 C82 1.373(8)
C82 C83 1.404(8)
C83 C84 1.402(7)
C84 C88 1.509(7)
C85 C87 1.503(8)
C85 C86 1.532(8)
C88 C89 1.532(7)
C88 C90 1.539(7)
C91 C96 1.400(9)
C91 C92 1.406(9)
C92 C93 1.422(9)
C92 C97 1.522(9)
C93 C94 1.376(10)
C94 C95 1.374(9)
C95 C96 1.373(9)
C96 C109 1.544(10)
C97 C102 1.411(10)
C97 C98 1.415(9)
C98 C99 1.386(10)
C98 C103 1.525(10)
C99 C100 1.368(13)
C100 C101 1.373(12)
C101 C102 1.401(9)
C102 C106 1.512(11)
C103 C104 1.487(11)
C103 C105 1.513(13)
C106 C108 1.511(11)
C106 C107 1.542(13)
C109 C110 1.326(12)
C109 C114 1.373(14)
C110 C115 1.411(12)
C110 C111 1.429(12)
C111 C112 1.228(13)
C112 C113 1.792(16)
C113 C114 1.212(14)
C114 C118 1.547(15)
C115 C116 1.560(12)
C115 C117 1.586(10)
C118 C120 1.532(11)
C118 C119 1.594(15)
C1A C2A 1.3900
C1A C6A 1.3900
C2A C3A 1.3900
C2A C7A 1.438(13)
C3A C4A 1.3900
C4A C5A 1.3900
C5A C6A 1.3900
C6A C19A 1.545(15)
C7A C8A 1.3900
C7A C12A 1.3900
C8A C9A 1.3900
C8A C13A 1.558(18)
C9A C10A 1.3900
C10A C11A 1.3900
C11A C12A 1.3900
C12A C16A 1.531(17)
C13A C14A 1.52(2)
C13A C15A 1.55(2)
C16A C18A 1.50(2)
C16A C17A 1.51(2)
C19A C20A 1.3900
C19A C24A 1.3900
C20A C21A 1.3900
C20A C28A 1.48(3)
C21A C22A 1.3900
C22A C23A 1.3900
C23A C24A 1.3900
C24A C25A 1.47(2)
C25A C26A 1.51(2)
C25A C27A 1.58(2)
C28A C30A 1.54(3)
C28A C29A 1.57(3)
C121 N121 1.202(6)
C121 C122 1.354(7)
C122 C126 1.433(6)
C122 C123 1.466(7)
C123 C124 1.371(7)
C123 C125 1.406(7)
C124 N124 1.156(6)
C125 N125 1.167(6)
C126 N126 1.147(6)
C131 N131 1.214(6)
C131 C132 1.330(7)
C132 C136 1.438(7)
C132 C133 1.499(6)
C133 C135 1.375(6)
C133 C134 1.379(7)
C134 N134 1.164(6)
C135 N135 1.148(6)
C136 N136 1.135(6)
C141 N141 1.205(5)
C141 C142 1.323(6)
C142 C146 1.442(7)
C142 C143 1.486(7)
C143 C144 1.361(7)
C143 C145 1.390(7)
C144 N144 1.160(6)
C145 N145 1.153(6)
C146 N146 1.153(6)
C151 C152 1.448(10)
C152 O152 1.408(9)
O152 C153 1.399(9)
C153 C154 1.441(11)
C156 C157 1.479(16)
C157 O157 1.419(17)
O157 C158 1.429(18)
C158 C159 1.487(16)
C161 C162 1.504(13)
C162 O162 1.394(13)
O162 C163 1.416(17)
C163 C164 1.477(15)
C166 C167 1.517(15)
C167 O167 1.422(16)
O167 C168 1.400(18)
C168 C169 1.506(17)
C171 C172 1.507(16)
C172 O172 1.415(17)
O172 C173 1.423(19)
C173 C174 1.491(17)
C176 C177 1.494(16)
C177 O177 1.447(16)
O177 C178 1.423(19)
C178 C179 1.487(17)
